data_4325969
loop_
_publ_author_name
'Nanda D. Paul'
'Subhas Samanta'
'Tapan K. Mondal'
'Sreebrata Goswami'

_publ_section_title
;
 Examples of Reductive Azo Cleavage and Oxidative Azo Bond Formation on
 Re2(CO)10 Template: Isolation and Characterization of Re(III) Complexes
 of New Azo-Aromatic Ligands
;
_journal_name_full 'Inorganic Chemistry'
_journal_page_first 7886
_journal_page_last 7893
_journal_paper_doi 10.1021/ic201200r
_journal_volume 50
_journal_year 2011
_chemical_formula_moiety 'C14 H9 Cl N3 O3 Re'
_chemical_formula_sum 'C14 H9 Cl N3 O3 Re'
_chemical_formula_weight 488.90
_chemical_name_systematic
;
 ?
;
_space_group_IT_number 14
_symmetry_cell_setting monoclinic
_symmetry_space_group_name_Hall '-P 2yn'
_symmetry_space_group_name_H-M 'P 1 21/n 1'
_atom_sites_solution_hydrogens geom
_atom_sites_solution_primary direct
_atom_sites_solution_secondary difmap
_audit_creation_method SHELXL-97
_cell_angle_alpha 90.00
_cell_angle_beta 102.650(5)
_cell_angle_gamma 90.00
_cell_formula_units_Z 4
_cell_length_a 12.4199(19)
_cell_length_b 9.0921(14)
_cell_length_c 13.818(2)
_cell_measurement_reflns_used 16959
_cell_measurement_temperature 150(2)
_cell_measurement_theta_max 24.3
_cell_measurement_theta_min 2.0
_cell_volume 1522.5(4)
_computing_cell_refinement 'Bruker SMART'
_computing_data_collection 'Bruker SMART'
_computing_data_reduction 'Bruker SAINT'
_computing_molecular_graphics 'Bruker SHELXTL'
_computing_publication_material 'Bruker SHELXTL'
_computing_structure_refinement 'SHELXL-97 (Sheldrick, 1997)'
_computing_structure_solution 'SHELXL-97 (Sheldrick, 1990)'
_diffrn_ambient_temperature 150(2)
_diffrn_measured_fraction_theta_full 1.000
_diffrn_measured_fraction_theta_max 1.000
_diffrn_measurement_device_type 'CCD Area detector'
_diffrn_measurement_method 'phi SCANS'
_diffrn_radiation_monochromator graphite
_diffrn_radiation_source 'fine-focus sealed tube'
_diffrn_radiation_type MoK\a
_diffrn_radiation_wavelength 0.71073
_diffrn_reflns_av_R_equivalents 0.0816
_diffrn_reflns_av_sigmaI/netI 0.0519
_diffrn_reflns_limit_h_max 14
_diffrn_reflns_limit_h_min -12
_diffrn_reflns_limit_k_max 10
_diffrn_reflns_limit_k_min -10
_diffrn_reflns_limit_l_max 16
_diffrn_reflns_limit_l_min -16
_diffrn_reflns_number 16378
_diffrn_reflns_theta_full 24.32
_diffrn_reflns_theta_max 24.32
_diffrn_reflns_theta_min 2.00
_exptl_absorpt_coefficient_mu 8.172
_exptl_absorpt_correction_T_max 0.1950
_exptl_absorpt_correction_T_min 0.0735
_exptl_absorpt_correction_type empirical
_exptl_absorpt_process_details SADABS
_exptl_crystal_colour Blue
_exptl_crystal_density_diffrn 2.133
_exptl_crystal_description Plate
_exptl_crystal_F_000 1590
_exptl_crystal_size_max 0.18
_exptl_crystal_size_mid 0.16
_exptl_crystal_size_min 0.08
_refine_diff_density_max 0.796
_refine_diff_density_min -1.195
_refine_diff_density_rms 0.136
_refine_ls_extinction_method none
_refine_ls_goodness_of_fit_ref 1.014
_refine_ls_hydrogen_treatment constr
_refine_ls_matrix_type full
_refine_ls_number_parameters 199
_refine_ls_number_reflns 2484
_refine_ls_number_restraints 0
_refine_ls_restrained_S_all 1.014
_refine_ls_R_factor_all 0.0601
_refine_ls_R_factor_gt 0.0322
_refine_ls_shift/su_max 0.001
_refine_ls_shift/su_mean 0.000
_refine_ls_structure_factor_coef Fsqd
_refine_ls_weighting_details 'calc w=1/[\s^2^(Fo^2^)+(0.0258P)^2^+2.4568P] where P=(Fo^2^+2Fc^2^)/3'
_refine_ls_weighting_scheme calc
_refine_ls_wR_factor_gt 0.0622
_refine_ls_wR_factor_ref 0.0702
_reflns_number_gt 1758
_reflns_number_total 2484
_reflns_threshold_expression >2sigma(I)
_cod_data_source_file ic201200r_si_002_3.cif
_cod_data_source_block 3
_cod_depositor_comments
;
The following automatic conversions were performed:

'_refine_ls_hydrogen_treatment' value 'constrn' was replaced with the
value 'constr' as specified in the replacement file
'src/cod-tools/trunk/data/replacement-values/replacement_values.lst'.

Automatic conversion script
Id: cif_fix_values 5376 2017-05-30 11:51:03Z andrius 
;
_cod_original_cell_volume 1522.4(4)
_cod_original_sg_symbol_H-M 'P 21/n'
_cod_database_code 4325969

loop_
_symmetry_equiv_pos_as_xyz
'x, y, z'
'-x+1/2, y+1/2, -z+1/2'
'-x, -y, -z'
'x-1/2, -y-1/2, z-1/2'

loop_
_atom_site_label
_atom_site_type_symbol
_atom_site_fract_x
_atom_site_fract_y
_atom_site_fract_z
_atom_site_U_iso_or_equiv
_atom_site_adp_type
_atom_site_occupancy
_atom_site_symmetry_multiplicity
_atom_site_calc_flag
_atom_site_refinement_flags
Re1 Re 0.26320(3) 0.12210(4) 0.01940(2) 0.03702(13) Uani 1 1 d .
Cl1 Cl 0.33922(19) 0.1495(3) -0.13055(17) 0.0555(6) Uani 1 1 d .
O1 O 0.1749(5) 0.1054(8) 0.2073(5) 0.075(2) Uani 1 1 d .
C7 C 0.1226(7) 0.5417(9) -0.1186(6) 0.043(2) Uani 1 1 d .
H7 H 0.1884 0.5918 -0.1164 0.052 Uiso 1 1 calc R
C9 C -0.0714(8) 0.5253(11) -0.1758(6) 0.052(3) Uani 1 1 d .
H9 H -0.1368 0.5635 -0.2133 0.063 Uiso 1 1 calc R
C12 C 0.2076(7) 0.1136(10) 0.1370(7) 0.047(2) Uani 1 1 d .
C8 C 0.0248(8) 0.5960(10) -0.1734(6) 0.052(2) Uani 1 1 d .
H8 H 0.0249 0.6825 -0.2093 0.062 Uiso 1 1 calc R
N3 N 0.2216(5) 0.3521(7) -0.0073(4) 0.0348(16) Uani 1 1 d .
C11 C 0.0236(7) 0.3390(8) -0.0692(6) 0.043(2) Uani 1 1 d .
H11 H 0.0233 0.2515 -0.0344 0.052 Uiso 1 1 calc R
N1 N 0.4056(5) 0.2465(7) 0.0893(5) 0.0412(17) Uani 1 1 d .
N2 N 0.2944(5) 0.4489(7) 0.0260(5) 0.0411(18) Uani 1 1 d .
O3 O 0.3595(6) -0.1864(7) 0.0682(7) 0.093(3) Uani 1 1 d .
C1 C 0.5046(7) 0.1950(9) 0.1390(6) 0.044(2) Uani 1 1 d .
H1 H 0.5151 0.0938 0.1450 0.053 Uiso 1 1 calc R
C13 C 0.1342(8) 0.0250(10) -0.0538(7) 0.048(2) Uani 1 1 d .
C2 C 0.5899(7) 0.2860(10) 0.1806(7) 0.051(2) Uani 1 1 d .
H2 H 0.6568 0.2468 0.2142 0.061 Uiso 1 1 calc R
C4 C 0.4779(7) 0.4899(9) 0.1210(6) 0.047(2) Uani 1 1 d .
H4 H 0.4668 0.5907 0.1133 0.057 Uiso 1 1 calc R
C5 C 0.3946(6) 0.3938(9) 0.0799(6) 0.039(2) Uani 1 1 d .
C6 C 0.1220(6) 0.4121(8) -0.0670(6) 0.037(2) Uani 1 1 d .
C10 C -0.0732(7) 0.3963(10) -0.1229(6) 0.052(2) Uani 1 1 d .
H10 H -0.1397 0.3488 -0.1238 0.063 Uiso 1 1 calc R
C3 C 0.5758(7) 0.4375(10) 0.1726(7) 0.050(2) Uani 1 1 d .
H3 H 0.6321 0.5013 0.2018 0.060 Uiso 1 1 calc R
C14 C 0.3229(8) -0.0711(10) 0.0482(7) 0.053(3) Uani 1 1 d .
O2 O 0.0574(6) -0.0382(7) -0.0971(5) 0.073(2) Uani 1 1 d .

loop_
_atom_site_aniso_label
_atom_site_aniso_U_11
_atom_site_aniso_U_22
_atom_site_aniso_U_33
_atom_site_aniso_U_23
_atom_site_aniso_U_13
_atom_site_aniso_U_12
Re1 0.03343(19) 0.03090(17) 0.0447(2) 0.00225(18) 0.00417(14) 0.00130(17)
Cl1 0.0510(14) 0.0630(15) 0.0522(14) -0.0028(12) 0.0107(11) 0.0091(12)
O1 0.052(4) 0.106(6) 0.066(5) 0.020(5) 0.009(4) 0.002(4)
C7 0.037(5) 0.039(5) 0.052(6) 0.005(4) 0.006(5) 0.004(4)
C9 0.043(6) 0.063(6) 0.044(6) -0.011(5) -0.004(5) 0.017(5)
C12 0.039(5) 0.057(5) 0.047(6) 0.019(5) 0.009(5) 0.000(5)
C8 0.059(6) 0.052(6) 0.044(6) 0.003(4) 0.011(5) 0.015(5)
N3 0.031(4) 0.033(4) 0.040(4) 0.002(3) 0.008(3) 0.004(3)
C11 0.043(5) 0.033(5) 0.053(6) 0.002(4) 0.009(5) 0.010(4)
N1 0.036(4) 0.036(4) 0.050(5) 0.005(3) 0.006(4) 0.007(3)
N2 0.031(4) 0.031(4) 0.056(5) 0.001(3) -0.002(4) 0.005(3)
O3 0.082(6) 0.042(4) 0.145(8) 0.015(4) 0.003(5) 0.019(4)
C1 0.041(5) 0.044(5) 0.045(6) 0.003(4) 0.003(5) 0.004(4)
C13 0.045(6) 0.053(6) 0.044(6) 0.000(5) 0.007(5) 0.003(5)
C2 0.032(5) 0.060(6) 0.052(6) -0.001(5) -0.008(5) 0.007(5)
C4 0.044(6) 0.038(5) 0.056(6) -0.004(4) 0.004(5) -0.001(4)
C5 0.031(4) 0.044(5) 0.038(5) 0.001(4) 0.001(4) 0.004(4)
C6 0.032(5) 0.044(5) 0.030(5) -0.008(4) -0.002(4) 0.003(4)
C10 0.037(5) 0.062(6) 0.055(6) -0.011(5) 0.003(4) 0.004(5)
C3 0.039(6) 0.055(6) 0.051(6) -0.004(5) 0.001(5) -0.006(4)
C14 0.049(6) 0.048(6) 0.058(6) 0.002(5) -0.001(5) -0.003(5)
O2 0.059(5) 0.065(4) 0.087(6) -0.017(4) -0.001(4) -0.018(4)

loop_
_atom_type_symbol
_atom_type_description
_atom_type_scat_dispersion_real
_atom_type_scat_dispersion_imag
_atom_type_scat_source
C C 0.0033 0.0016 'International Tables Vol C Tables 4.2.6.8 and 6.1.1.4'
H H 0.0000 0.0000 'International Tables Vol C Tables 4.2.6.8 and 6.1.1.4'
N N 0.0061 0.0033 'International Tables Vol C Tables 4.2.6.8 and 6.1.1.4'
Cl Cl 0.1484 0.1585 'International Tables Vol C Tables 4.2.6.8 and 6.1.1.4'
Re Re -1.0185 7.2310 'International Tables Vol C Tables 4.2.6.8 and 6.1.1.4'
O O 0.0106 0.0060 'International Tables Vol C Tables 4.2.6.8 and 6.1.1.4'

loop_
_geom_angle_atom_site_label_1
_geom_angle_atom_site_label_2
_geom_angle_atom_site_label_3
_geom_angle
C12 Re1 C13 90.8(4)
C12 Re1 C14 88.9(4)
C13 Re1 C14 85.9(4)
C12 Re1 N1 93.1(3)
C13 Re1 N1 174.2(3)
C14 Re1 N1 98.4(3)
C12 Re1 N3 93.9(3)
C13 Re1 N3 102.4(3)
C14 Re1 N3 171.2(3)
N1 Re1 N3 73.1(2)
C12 Re1 Cl1 176.3(3)
C13 Re1 Cl1 91.9(3)
C14 Re1 Cl1 93.7(3)
N1 Re1 Cl1 83.99(19)
N3 Re1 Cl1 83.11(16)
C8 C7 C6 119.2(8)
C8 C7 H7 120.4
C6 C7 H7 120.4
C8 C9 C10 120.4(8)
C8 C9 H9 119.8
C10 C9 H9 119.8
O1 C12 Re1 178.6(9)
C9 C8 C7 120.9(9)
C9 C8 H8 119.6
C7 C8 H8 119.6
N2 N3 C6 113.6(6)
N2 N3 Re1 118.8(5)
C6 N3 Re1 127.4(5)
C10 C11 C6 119.6(8)
C10 C11 H11 120.2
C6 C11 H11 120.2
C5 N1 C1 116.9(7)
C5 N1 Re1 115.1(5)
C1 N1 Re1 127.9(5)
N3 N2 C5 115.1(6)
N1 C1 C2 122.5(8)
N1 C1 H1 118.7
C2 C1 H1 118.7
O2 C13 Re1 177.8(8)
C1 C2 C3 119.6(8)
C1 C2 H2 120.2
C3 C2 H2 120.2
C3 C4 C5 120.0(8)
C3 C4 H4 120.0
C5 C4 H4 120.0
N1 C5 C4 122.6(7)
N1 C5 N2 117.8(7)
C4 C5 N2 119.6(8)
C7 C6 C11 120.3(7)
C7 C6 N3 121.3(7)
C11 C6 N3 118.4(7)
C11 C10 C9 119.6(9)
C11 C10 H10 120.2
C9 C10 H10 120.2
C4 C3 C2 118.2(8)
C4 C3 H3 120.9
C2 C3 H3 120.9
O3 C14 Re1 178.2(9)

loop_
_geom_bond_atom_site_label_1
_geom_bond_atom_site_label_2
_geom_bond_distance
Re1 C12 1.901(10)
Re1 C13 1.913(10)
Re1 C14 1.914(10)
Re1 N1 2.142(7)
Re1 N3 2.166(6)
Re1 Cl1 2.471(2)
O1 C12 1.135(10)
C7 C8 1.375(11)
C7 C6 1.378(10)
C7 H7 0.9300
C9 C8 1.350(12)
C9 C10 1.386(12)
C9 H9 0.9300
C8 H8 0.9300
N3 N2 1.273(8)
N3 C6 1.436(9)
C11 C10 1.369(11)
C11 C6 1.385(11)
C11 H11 0.9300
N1 C5 1.349(10)
N1 C1 1.354(10)
N2 C5 1.396(9)
O3 C14 1.152(10)
C1 C2 1.368(11)
C1 H1 0.9300
C13 O2 1.161(10)
C2 C3 1.390(11)
C2 H2 0.9300
C4 C3 1.354(11)
C4 C5 1.378(10)
C4 H4 0.9300
C10 H10 0.9300
C3 H3 0.9300
